data_4106011
loop_
_publ_author_name
'Tardito, Saverio'
'Bassanetti, Irene'
'Bignardi, Chiara'
'Elviri, Lisa'
'Tegoni, Matteo'
'Mucchino, Claudio'
'Bussolati, Ovidio'
'Franchi-Gazzola, Renata'
'Marchi\`o, Luciano'

_publ_section_title
;
 Copper Binding Agents Acting as Copper Ionophores Lead to Caspase
 Inhibition and Paraptotic Cell Death in Human Cancer Cells
;
_journal_coden_ASTM JACSAT
_journal_issue 16
_journal_name_full 'Journal of the American Chemical Society'
_journal_page_first 6235
_journal_page_last 6242
_journal_paper_doi 10.1021/ja109413c
_journal_volume 133
_journal_year 2011
_chemical_formula_moiety 'C28 H38 Cl4 Cu2 N6 O2 S2'
_chemical_formula_sum 'C28 H38 Cl4 Cu2 N6 O2 S2'
_chemical_formula_weight 823.64
_space_group_IT_number 2
_symmetry_cell_setting triclinic
_symmetry_space_group_name_Hall '-P 1'
_symmetry_space_group_name_H-M 'P -1'
_atom_sites_solution_hydrogens geom
_atom_sites_solution_primary direct
_atom_sites_solution_secondary difmap
_audit_creation_method SHELXL-97
_cell_angle_alpha 93.069(3)
_cell_angle_beta 109.670(2)
_cell_angle_gamma 110.080(2)
_cell_formula_units_Z 1
_cell_length_a 8.576(1)
_cell_length_b 10.448(2)
_cell_length_c 11.856(2)
_cell_measurement_reflns_used 9615
_cell_measurement_temperature 293(2)
_cell_measurement_theta_max 29.87
_cell_measurement_theta_min 1.86
_cell_volume 922.2(3)
_computing_cell_refinement Saint
_computing_data_collection Smart
_computing_data_reduction Saint
_computing_structure_refinement 'SHELXL-97 (Sheldrick, 1997)'
_computing_structure_solution Sir2004
_diffrn_ambient_temperature 293(2)
_diffrn_measured_fraction_theta_full 0.991
_diffrn_measured_fraction_theta_max 0.991
_diffrn_measurement_device_type 'Bruker Smart APEXII'
_diffrn_measurement_method 'theta & omega scan'
_diffrn_radiation_monochromator graphite
_diffrn_radiation_source 'fine-focus sealed tube'
_diffrn_radiation_type MoK\a
_diffrn_radiation_wavelength 0.71073
_diffrn_reflns_av_R_equivalents 0.0375
_diffrn_reflns_av_sigmaI/netI 0.0483
_diffrn_reflns_limit_h_max 11
_diffrn_reflns_limit_h_min -11
_diffrn_reflns_limit_k_max 14
_diffrn_reflns_limit_k_min -14
_diffrn_reflns_limit_l_max 16
_diffrn_reflns_limit_l_min -16
_diffrn_reflns_number 14292
_diffrn_reflns_theta_full 29.87
_diffrn_reflns_theta_max 29.87
_diffrn_reflns_theta_min 1.86
_diffrn_standards_decay_% none
_exptl_absorpt_coefficient_mu 1.590
_exptl_absorpt_correction_T_max 1.000
_exptl_absorpt_correction_T_min 0.928
_exptl_absorpt_correction_type multi-scan
_exptl_absorpt_process_details SADABS
_exptl_crystal_colour green
_exptl_crystal_density_diffrn 1.483
_exptl_crystal_description block
_exptl_crystal_F_000 422
_exptl_crystal_size_max 0.12
_exptl_crystal_size_mid 0.09
_exptl_crystal_size_min 0.04
_refine_diff_density_max 0.406
_refine_diff_density_min -0.378
_refine_diff_density_rms 0.062
_refine_ls_extinction_method none
_refine_ls_goodness_of_fit_ref 1.003
_refine_ls_hydrogen_treatment constr
_refine_ls_matrix_type full
_refine_ls_number_parameters 223
_refine_ls_number_reflns 5266
_refine_ls_number_restraints 16
_refine_ls_restrained_S_all 1.004
_refine_ls_R_factor_all 0.0545
_refine_ls_R_factor_gt 0.0357
_refine_ls_shift/su_max 0.000
_refine_ls_shift/su_mean 0.000
_refine_ls_structure_factor_coef Fsqd
_refine_ls_weighting_details 'calc w=1/[\s^2^(Fo^2^)+(0.0346P)^2^+0.0000P] where P=(Fo^2^+2Fc^2^)/3'
_refine_ls_weighting_scheme calc
_refine_ls_wR_factor_gt 0.0787
_refine_ls_wR_factor_ref 0.0843
_reflns_number_gt 3801
_reflns_number_total 5266
_reflns_threshold_expression >2sigma(I)
_cod_data_source_file ja109413c_si_007.cif
_cod_data_source_block ib142
_cod_depositor_comments
;
 Updated bibliographic information.

 Antanas Vaitkus,
 2019-10-11
;
_cod_database_code 4106011

loop_
_symmetry_equiv_pos_as_xyz
'x, y, z'
'-x, -y, -z'

loop_
_atom_site_label
_atom_site_type_symbol
_atom_site_fract_x
_atom_site_fract_y
_atom_site_fract_z
_atom_site_U_iso_or_equiv
_atom_site_adp_type
_atom_site_occupancy
_atom_site_symmetry_multiplicity
_atom_site_calc_flag
_atom_site_refinement_flags
_atom_site_disorder_assembly
_atom_site_disorder_group
Cu Cu 0.32739(3) 0.47503(3) 0.34519(2) 0.03340(8) Uani 1 1 d . . .
Cl2 Cl 0.45096(7) 0.33114(6) 0.44404(5) 0.04047(13) Uani 1 1 d . . .
S12 S -0.25358(8) 0.18895(6) 0.07317(6) 0.04636(15) Uani 1 1 d . . .
Cl1 Cl 0.47205(9) 0.49388(8) 0.21560(6) 0.05974(18) Uani 1 1 d . . .
N13 N 0.2358(2) 0.62300(17) 0.28032(15) 0.0330(4) Uani 1 1 d . . .
C13 C 0.0623(2) 0.6058(2) 0.22548(17) 0.0308(4) Uani 1 1 d . . .
N11 N -0.0484(2) 0.40724(17) 0.32048(14) 0.0310(4) Uani 1 1 d . . .
C23 C 0.0126(3) 0.7124(2) 0.1833(2) 0.0418(5) Uani 1 1 d . A .
N21 N 0.1067(2) 0.38994(18) 0.38096(15) 0.0350(4) Uani 1 1 d . . .
C43 C 0.3288(3) 0.8641(2) 0.2641(2) 0.0440(5) Uani 1 1 d . A .
C53 C 0.3621(3) 0.7493(2) 0.2968(2) 0.0393(5) Uani 1 1 d . . .
H53 H 0.4814 0.7598 0.3333 0.047 Uiso 1 1 calc R . .
C33 C 0.1484(3) 0.8441(2) 0.2056(2) 0.0502(6) Uani 1 1 d D . .
C11 C 0.0799(3) 0.3260(2) 0.4716(2) 0.0432(5) Uani 1 1 d . . .
H11 H 0.1642 0.3013 0.5288 0.052 Uiso 1 1 calc R . .
C22 C -0.0879(3) 0.3616(2) 0.10359(19) 0.0388(5) Uani 1 1 d . . .
H22A H 0.0286 0.3561 0.1229 0.047 Uiso 1 1 calc R . .
H22B H -0.1138 0.4000 0.0299 0.047 Uiso 1 1 calc R . .
C31 C -0.1695(3) 0.3540(2) 0.3715(2) 0.0381(5) Uani 1 1 d . . .
H31 H -0.2850 0.3531 0.3454 0.046 Uiso 1 1 calc R . .
C12 C -0.0773(2) 0.4616(2) 0.20820(18) 0.0322(4) Uani 1 1 d . . .
H12 H -0.1939 0.4699 0.1844 0.039 Uiso 1 1 calc R . .
C32 C -0.4561(3) 0.2201(3) 0.0057(3) 0.0621(7) Uani 1 1 d . . .
H32A H -0.4748 0.2690 0.0677 0.093 Uiso 1 1 calc R . .
H32B H -0.5560 0.1330 -0.0306 0.093 Uiso 1 1 calc R . .
H32C H -0.4453 0.2749 -0.0558 0.093 Uiso 1 1 calc R . .
C21 C -0.0919(3) 0.3015(2) 0.4683(2) 0.0442(5) Uani 1 1 d . . .
H21 H -0.1431 0.2584 0.5210 0.053 Uiso 1 1 calc R . .
C83 C 0.4824(4) 1.0019(3) 0.2896(3) 0.0754(9) Uani 1 1 d . . .
H83A H 0.4756 1.0345 0.2146 0.113 Uiso 1 1 calc R A .
H83B H 0.5941 0.9906 0.3255 0.113 Uiso 1 1 calc R . .
H83C H 0.4751 1.0681 0.3448 0.113 Uiso 1 1 calc R . .
C63 C -0.1805(3) 0.6911(3) 0.1128(3) 0.0715(9) Uani 1 1 d . . .
H63A H -0.2393 0.6049 0.0553 0.107 Uiso 1 1 calc R A .
H63B H -0.1844 0.7662 0.0701 0.107 Uiso 1 1 calc R . .
H63C H -0.2406 0.6887 0.1684 0.107 Uiso 1 1 calc R . .
O13A O 0.0986(9) 0.9416(6) 0.1491(5) 0.0720(16) Uani 0.698(9) 1 d PDU A 1
C73A C 0.0757(12) 1.0312(9) 0.2311(9) 0.189(7) Uani 0.698(9) 1 d PDU A 1
H73A H 0.1022 1.0041 0.3093 0.283 Uiso 0.698(9) 1 calc PR A 1
H73B H -0.0460 1.0250 0.1999 0.283 Uiso 0.698(9) 1 calc PR A 1
H73C H 0.1554 1.1250 0.2396 0.283 Uiso 0.698(9) 1 calc PR A 1
O13B O 0.1046(19) 0.9636(12) 0.2038(12) 0.056(3) Uani 0.302(9) 1 d PDU A 2
C73B C 0.1754(15) 1.0674(10) 0.1456(10) 0.067(3) Uani 0.302(9) 1 d PDU A 2
H73D H 0.0806 1.0894 0.0911 0.100 Uiso 0.302(9) 1 calc PR A 2
H73E H 0.2334 1.0358 0.1001 0.100 Uiso 0.302(9) 1 calc PR A 2
H73F H 0.2613 1.1488 0.2054 0.100 Uiso 0.302(9) 1 calc PR A 2

loop_
_atom_site_aniso_label
_atom_site_aniso_U_11
_atom_site_aniso_U_22
_atom_site_aniso_U_33
_atom_site_aniso_U_23
_atom_site_aniso_U_13
_atom_site_aniso_U_12
Cu 0.02677(13) 0.03798(15) 0.04321(15) 0.01383(11) 0.01751(11) 0.01642(11)
Cl2 0.0384(3) 0.0406(3) 0.0478(3) 0.0106(2) 0.0150(2) 0.0225(2)
S12 0.0444(3) 0.0359(3) 0.0513(3) 0.0049(2) 0.0117(3) 0.0135(3)
Cl1 0.0638(4) 0.0863(5) 0.0649(4) 0.0338(4) 0.0455(3) 0.0471(4)
N13 0.0254(8) 0.0339(9) 0.0415(9) 0.0108(7) 0.0145(7) 0.0110(7)
C13 0.0257(9) 0.0344(11) 0.0328(10) 0.0073(8) 0.0123(8) 0.0107(8)
N11 0.0234(8) 0.0357(9) 0.0366(9) 0.0076(7) 0.0139(7) 0.0120(7)
C23 0.0326(11) 0.0445(13) 0.0505(13) 0.0184(10) 0.0133(10) 0.0184(10)
N21 0.0268(8) 0.0423(10) 0.0399(10) 0.0128(8) 0.0155(7) 0.0143(8)
C43 0.0388(12) 0.0329(12) 0.0560(14) 0.0108(10) 0.0168(10) 0.0096(10)
C53 0.0274(10) 0.0430(12) 0.0449(12) 0.0140(10) 0.0123(9) 0.0111(9)
C33 0.0453(13) 0.0406(13) 0.0707(16) 0.0231(12) 0.0216(12) 0.0221(11)
C11 0.0416(12) 0.0481(13) 0.0435(12) 0.0182(10) 0.0194(10) 0.0168(10)
C22 0.0343(11) 0.0408(12) 0.0381(11) 0.0050(9) 0.0142(9) 0.0106(9)
C31 0.0292(10) 0.0394(12) 0.0459(12) 0.0043(9) 0.0208(9) 0.0076(9)
C12 0.0223(9) 0.0358(11) 0.0367(10) 0.0077(8) 0.0099(8) 0.0103(8)
C32 0.0367(13) 0.0574(17) 0.0744(18) 0.0034(14) 0.0068(12) 0.0124(12)
C21 0.0419(12) 0.0489(13) 0.0437(12) 0.0105(10) 0.0259(10) 0.0099(11)
C83 0.0525(16) 0.0384(15) 0.124(3) 0.0209(16) 0.0296(17) 0.0069(13)
C63 0.0389(14) 0.0673(19) 0.105(2) 0.0439(17) 0.0153(15) 0.0247(13)
O13A 0.075(2) 0.050(2) 0.095(4) 0.025(3) 0.023(3) 0.0353(19)
C73A 0.158(8) 0.106(6) 0.241(12) -0.045(7) -0.035(8) 0.100(7)
O13B 0.072(6) 0.038(5) 0.094(9) 0.031(6) 0.051(7) 0.041(4)
C73B 0.082(7) 0.049(6) 0.085(8) 0.033(5) 0.032(6) 0.040(5)

loop_
_atom_type_symbol
_atom_type_description
_atom_type_scat_dispersion_real
_atom_type_scat_dispersion_imag
_atom_type_scat_source
C C 0.0033 0.0016 'International Tables Vol C Tables 4.2.6.8 and 6.1.1.4'
H H 0.0000 0.0000 'International Tables Vol C Tables 4.2.6.8 and 6.1.1.4'
N N 0.0061 0.0033 'International Tables Vol C Tables 4.2.6.8 and 6.1.1.4'
O O 0.0106 0.0060 'International Tables Vol C Tables 4.2.6.8 and 6.1.1.4'
S S 0.1246 0.1234 'International Tables Vol C Tables 4.2.6.8 and 6.1.1.4'
Cl Cl 0.1484 0.1585 'International Tables Vol C Tables 4.2.6.8 and 6.1.1.4'
Cu Cu 0.3201 1.2651 'International Tables Vol C Tables 4.2.6.8 and 6.1.1.4'

loop_
_geom_angle_atom_site_label_1
_geom_angle_atom_site_label_2
_geom_angle_atom_site_label_3
_geom_angle
_geom_angle_site_symmetry_3
N21 Cu N13 88.58(6) .
N21 Cu Cl1 150.16(6) .
N13 Cu Cl1 90.54(5) .
N21 Cu Cl2 91.76(5) .
N13 Cu Cl2 171.76(5) .
Cl1 Cu Cl2 93.24(2) .
N21 Cu Cl2 101.01(5) 2_666
N13 Cu Cl2 87.11(5) 2_666
Cl1 Cu Cl2 108.73(3) 2_666
Cl2 Cu Cl2 84.74(2) 2_666
Cu Cl2 Cu 95.26(2) 2_666
C22 S12 C32 100.48(12) .
C53 N13 C13 118.07(17) .
C53 N13 Cu 115.81(13) .
C13 N13 Cu 126.11(13) .
N13 C13 C23 122.08(18) .
N13 C13 C12 116.76(17) .
C23 C13 C12 121.13(17) .
C31 N11 N21 110.77(16) .
C31 N11 C12 127.12(17) .
N21 N11 C12 121.72(14) .
C13 C23 C33 118.09(19) .
C13 C23 C63 122.4(2) .
C33 C23 C63 119.5(2) .
C11 N21 N11 105.47(15) .
C11 N21 Cu 131.38(14) .
N11 N21 Cu 122.51(12) .
C53 C43 C33 116.21(19) .
C53 C43 C83 120.3(2) .
C33 C43 C83 123.5(2) .
N13 C53 C43 125.03(19) .
N13 C53 H53 117.5 .
C43 C53 H53 117.5 .
O13A C33 C43 121.9(3) .
O13A C33 C23 116.7(3) .
C43 C33 C23 120.4(2) .
O13A C33 O13B 27.1(4) .
C43 C33 O13B 117.5(6) .
C23 C33 O13B 119.3(6) .
N21 C11 C21 110.5(2) .
N21 C11 H11 124.7 .
C21 C11 H11 124.7 .
C12 C22 S12 114.63(14) .
C12 C22 H22A 108.6 .
S12 C22 H22A 108.6 .
C12 C22 H22B 108.6 .
S12 C22 H22B 108.6 .
H22A C22 H22B 107.6 .
N11 C31 C21 107.65(19) .
N11 C31 H31 126.2 .
C21 C31 H31 126.2 .
N11 C12 C13 112.23(16) .
N11 C12 C22 111.80(17) .
C13 C12 C22 111.16(16) .
N11 C12 H12 107.1 .
C13 C12 H12 107.1 .
C22 C12 H12 107.1 .
S12 C32 H32A 109.5 .
S12 C32 H32B 109.5 .
H32A C32 H32B 109.5 .
S12 C32 H32C 109.5 .
H32A C32 H32C 109.5 .
H32B C32 H32C 109.5 .
C31 C21 C11 105.59(18) .
C31 C21 H21 127.2 .
C11 C21 H21 127.2 .
C43 C83 H83A 109.5 .
C43 C83 H83B 109.5 .
H83A C83 H83B 109.5 .
C43 C83 H83C 109.5 .
H83A C83 H83C 109.5 .
H83B C83 H83C 109.5 .
C23 C63 H63A 109.5 .
C23 C63 H63B 109.5 .
H63A C63 H63B 109.5 .
C23 C63 H63C 109.5 .
H63A C63 H63C 109.5 .
H63B C63 H63C 109.5 .
C33 O13A C73A 110.3(7) .
C73B O13B C33 119.9(9) .
O13B C73B H73D 109.5 .
O13B C73B H73E 109.5 .
H73D C73B H73E 109.5 .
O13B C73B H73F 109.5 .
H73D C73B H73F 109.5 .
H73E C73B H73F 109.5 .

loop_
_geom_bond_atom_site_label_1
_geom_bond_atom_site_label_2
_geom_bond_distance
_geom_bond_site_symmetry_2
Cu N21 1.9941(16) .
Cu N13 2.0378(17) .
Cu Cl1 2.2553(6) .
Cu Cl2 2.2811(6) .
Cu Cl2 2.7524(7) 2_666
Cl2 Cu 2.7524(7) 2_666
S12 C22 1.797(2) .
S12 C32 1.801(3) .
N13 C53 1.342(3) .
N13 C13 1.350(2) .
C13 C23 1.384(3) .
C13 C12 1.520(3) .
N11 C31 1.347(2) .
N11 N21 1.362(2) .
N11 C12 1.453(2) .
C23 C33 1.405(3) .
C23 C63 1.512(3) .
N21 C11 1.339(3) .
C43 C53 1.372(3) .
C43 C33 1.400(3) .
C43 C83 1.510(3) .
C53 H53 0.9300 .
C33 O13A 1.359(6) .
C33 O13B 1.422(11) .
C11 C21 1.392(3) .
C11 H11 0.9300 .
C22 C12 1.536(3) .
C22 H22A 0.9700 .
C22 H22B 0.9700 .
C31 C21 1.366(3) .
C31 H31 0.9300 .
C12 H12 0.9800 .
C32 H32A 0.9600 .
C32 H32B 0.9600 .
C32 H32C 0.9600 .
C21 H21 0.9300 .
C83 H83A 0.9600 .
C83 H83B 0.9600 .
C83 H83C 0.9600 .
C63 H63A 0.9600 .
C63 H63B 0.9600 .
C63 H63C 0.9600 .
O13A C73A 1.420(11) .
C73A H73A 0.9600 .
C73A H73B 0.9600 .
C73A H73C 0.9600 .
O13B C73B 1.390(13) .
C73B H73D 0.9600 .
C73B H73E 0.9600 .
C73B H73F 0.9600 .
